data_4025143
loop_
_publ_author_name
'Mercedes Amat'
'N\'uria Llor'
'Bego\~na Checa'
'Elies Molins'
'Joan Bosch'

_publ_section_title
;
 A Synthetic Approach to Ervatamine-Silicine Alkaloids. Enantioselective
 Total Synthesis of (-)-16-Episilicine
;
_journal_name_full 'Journal of Organic Chemistry'
_journal_page_first 178
_journal_page_last 189
_journal_paper_doi 10.1021/jo902346j
_journal_volume 75
_journal_year 2010
_chemical_absolute_configuration ad
_chemical_compound_source 'synthesis as described'
_chemical_formula_moiety 'C34 H34 N2 O4 S, C H4 O'
_chemical_formula_sum 'C35 H38 N2 O5 S'
_chemical_formula_weight 598.73
_chemical_name_systematic
;
 ?
;
_space_group_IT_number 4
_symmetry_cell_setting monoclinic
_symmetry_Int_Tables_number 4
_symmetry_space_group_name_Hall 'P 2yb'
_symmetry_space_group_name_H-M 'P 1 21 1'
_atom_sites_solution_hydrogens geom
_atom_sites_solution_primary direct
_atom_sites_solution_secondary difmap
_audit_conform_dict_location ftp://ftp.iucr.org/pub/cif_core.dic
_audit_conform_dict_name cif_core.dic
_audit_conform_dict_version 2.3
_audit_creation_date 2009-06-25T19:30:32-00:00
_audit_creation_method 'WinGX routine CIF_UPDATE'
_cell_angle_alpha 90
_cell_angle_beta 94.66(2)
_cell_angle_gamma 90
_cell_formula_units_Z 2
_cell_length_a 9.2040(18)
_cell_length_b 14.1890(18)
_cell_length_c 11.795(3)
_cell_measurement_reflns_used 25
_cell_measurement_temperature 294(2)
_cell_measurement_theta_max 22.5
_cell_measurement_theta_min 6.5
_cell_measurement_wavelength 0.71073
_cell_volume 1535.3(5)
_computing_cell_refinement 'CAD4 Express (Enraf Nonius, 1994)'
_computing_data_collection 'CAD4 Express (Enraf Nonius, 1994)'
_computing_data_reduction 'XCAD4 (Harms & Wocadlo, 1995)'
_computing_molecular_graphics 'Ortep-3 for Windows (Farrugia, 1997)'
_computing_publication_material 'WinGX publication routines (Farrugia, 1999)'
_computing_structure_refinement 'SHELXL-97 (Sheldrick, 1997)'
_computing_structure_solution 'SHELXS-86 (Sheldrick, 1986)'
_diffrn_ambient_temperature 294(2)
_diffrn_detector 'scintillation LiI'
_diffrn_detector_dtime 1.195
_diffrn_measured_fraction_theta_full 0.999
_diffrn_measured_fraction_theta_max 0.999
_diffrn_measurement_device '\k-geometry diffractometer'
_diffrn_measurement_device_type 'Enraf Nonius CAD4'
_diffrn_measurement_method 'non-profiled omega scans'
_diffrn_orient_matrix_type
;
  x-axis points to radiation source
  the matrix is specified in reciprocal space
;
_diffrn_orient_matrix_UB_11 -0.004169
_diffrn_orient_matrix_UB_12 -0.009153
_diffrn_orient_matrix_UB_13 -0.084246
_diffrn_orient_matrix_UB_21 0.003391
_diffrn_orient_matrix_UB_22 0.069821
_diffrn_orient_matrix_UB_23 -0.01091
_diffrn_orient_matrix_UB_31 0.108893
_diffrn_orient_matrix_UB_32 -0.002529
_diffrn_orient_matrix_UB_33 0.003967
_diffrn_radiation_monochromator graphite
_diffrn_radiation_probe x-ray
_diffrn_radiation_type MoK\a
_diffrn_radiation_wavelength 0.71073
_diffrn_reflns_av_R_equivalents 0
_diffrn_reflns_av_unetI/netI 0.1063
_diffrn_reflns_limit_h_max 10
_diffrn_reflns_limit_h_min -10
_diffrn_reflns_limit_k_max 16
_diffrn_reflns_limit_k_min 0
_diffrn_reflns_limit_l_max 14
_diffrn_reflns_limit_l_min 0
_diffrn_reflns_number 2793
_diffrn_reflns_theta_full 24.97
_diffrn_reflns_theta_max 24.97
_diffrn_reflns_theta_min 1.73
_diffrn_source 'Enraf Nonius FR590'
_diffrn_standards_decay_% 0
_diffrn_standards_interval_time 60
_diffrn_standards_number 2
_exptl_absorpt_coefficient_mu 0.151
_exptl_absorpt_correction_T_max 0.9702
_exptl_absorpt_correction_T_min 0.9089
_exptl_absorpt_correction_type refdelf
_exptl_absorpt_process_details
;
        Walker, N. & Stuart, D (1983) Acta. Cryst. A39, 158-166
;
_exptl_crystal_colour colorless
_exptl_crystal_density_diffrn 1.295
_exptl_crystal_density_method 'not measured'
_exptl_crystal_description prism
_exptl_crystal_F_000 636
_exptl_crystal_size_max 0.46
_exptl_crystal_size_mid 0.21
_exptl_crystal_size_min 0.03
_refine_diff_density_max 0.231
_refine_diff_density_min -0.217
_refine_diff_density_rms 0.045
_refine_ls_abs_structure_details 'Flack H D (1983), Acta Cryst. A39, 876-881'
_refine_ls_abs_structure_Flack 0.0(2)
_refine_ls_extinction_method none
_refine_ls_goodness_of_fit_ref 0.939
_refine_ls_hydrogen_treatment constr
_refine_ls_matrix_type full
_refine_ls_number_parameters 390
_refine_ls_number_reflns 2793
_refine_ls_number_restraints 3
_refine_ls_restrained_S_all 0.943
_refine_ls_R_factor_all 0.1251
_refine_ls_R_factor_gt 0.0587
_refine_ls_shift/su_max 0
_refine_ls_shift/su_mean 0
_refine_ls_structure_factor_coef Fsqd
_refine_ls_weighting_details 'calc w=1/[\s^2^(Fo^2^)+(0.0632P)^2^+0.0000P] where P=(Fo^2^+2Fc^2^)/3'
_refine_ls_weighting_scheme calc
_refine_ls_wR_factor_gt 0.1245
_refine_ls_wR_factor_ref 0.1446
_reflns_number_gt 1499
_reflns_number_total 2793
_reflns_threshold_expression >2sigma(I)
_cod_data_source_file jo902346j_si_003.cif
_cod_data_source_block jb71
_cod_original_sg_symbol_H-M 'P 21'
_cod_database_code 4025143

loop_
_symmetry_equiv_pos_as_xyz
'x, y, z'
'-x, y+1/2, -z'

loop_
_atom_site_label
_atom_site_type_symbol
_atom_site_fract_x
_atom_site_fract_y
_atom_site_fract_z
_atom_site_U_iso_or_equiv
_atom_site_adp_type
_atom_site_occupancy
_atom_site_symmetry_multiplicity
_atom_site_calc_flag
_atom_site_refinement_flags
_atom_site_disorder_assembly
_atom_site_disorder_group
S1 S 0.2374(2) 0.84809(16) 1.04397(18) 0.0654(6) Uani 1 1 d . . .
O1 O -0.2844(5) 1.2425(4) 0.5294(5) 0.0691(16) Uani 1 1 d . . .
O2 O 0.3829(6) 0.8765(4) 1.0813(5) 0.089(2) Uani 1 1 d . . .
O3 O 0.1507(6) 0.8023(4) 1.1234(5) 0.0802(17) Uani 1 1 d . . .
O5 O 0.1093(5) 1.0758(4) 0.5433(4) 0.0665(16) Uani 1 1 d D . .
N4 N -0.0741(6) 1.1705(4) 0.5898(5) 0.0528(16) Uani 1 1 d . . .
N18 N 0.1515(6) 0.9447(4) 1.0026(5) 0.0567(17) Uani 1 1 d . . .
C2 C -0.1709(8) 1.3074(7) 0.5084(7) 0.075(3) Uani 1 1 d . . .
H2A H -0.1651 1.3574 0.5646 0.09 Uiso 1 1 calc R . .
H2B H -0.1878 1.3352 0.4333 0.09 Uiso 1 1 calc R . .
C3 C -0.0307(8) 1.2484(6) 0.5171(7) 0.066(2) Uani 1 1 d . . .
H3 H -0.0127 1.224 0.4418 0.079 Uiso 1 1 calc R . .
C5 C -0.0061(8) 1.0858(6) 0.5881(6) 0.0538(19) Uani 1 1 d . . .
C6 C -0.0765(7) 1.0024(5) 0.6424(6) 0.0505(19) Uani 1 1 d . . .
H6 H -0.1007 0.9555 0.5828 0.061 Uiso 1 1 calc R . .
C7 C -0.2174(7) 1.0246(5) 0.7005(6) 0.0482(18) Uani 1 1 d . . .
H7 H -0.274 0.9662 0.703 0.058 Uiso 1 1 calc R . .
C8 C -0.3086(7) 1.0958(5) 0.6286(6) 0.0503(19) Uani 1 1 d . . .
H8 H -0.3247 1.0701 0.5515 0.06 Uiso 1 1 calc R . .
C9 C -0.2240(7) 1.1866(6) 0.6212(6) 0.0526(19) Uani 1 1 d . . .
H9 H -0.2229 1.2216 0.6928 0.063 Uiso 1 1 calc R . .
C10 C 0.0198(7) 0.9535(5) 0.7386(6) 0.0505(19) Uani 1 1 d . . .
H10A H 0.1219 0.9577 0.7243 0.061 Uiso 1 1 calc R . .
H10B H -0.0064 0.8876 0.7441 0.061 Uiso 1 1 calc R . .
C11 C -0.0085(7) 1.0064(5) 0.8501(6) 0.0488(18) Uani 1 1 d . . .
C12 C 0.1182(7) 1.0717(5) 0.8822(6) 0.0468(18) Uani 1 1 d . . .
C13 C 0.1533(7) 1.1588(5) 0.8397(6) 0.055(2) Uani 1 1 d . . .
H13 H 0.0894 1.1896 0.7869 0.065 Uiso 1 1 calc R . .
C14 C 0.2849(8) 1.1992(6) 0.8769(7) 0.060(2) Uani 1 1 d . . .
H14 H 0.3099 1.2574 0.8479 0.072 Uiso 1 1 calc R . .
C15 C 0.3795(9) 1.1555(6) 0.9558(7) 0.067(2) Uani 1 1 d . . .
H15 H 0.4675 1.1844 0.9794 0.08 Uiso 1 1 calc R . .
C16 C 0.3461(8) 1.0696(6) 1.0004(7) 0.063(2) Uani 1 1 d . . .
H16 H 0.41 1.0396 1.0539 0.075 Uiso 1 1 calc R . .
C17 C 0.2135(7) 1.0290(5) 0.9628(6) 0.054(2) Uani 1 1 d . . .
C19 C 0.0027(8) 0.9416(5) 0.9510(6) 0.057(2) Uani 1 1 d . . .
C20 C -0.1041(8) 0.8940(6) 0.9876(7) 0.068(2) Uani 1 1 d . . .
H20 H -0.0876 0.85 1.0456 0.082 Uiso 1 1 calc R . .
C21 C -0.2594(8) 0.9120(6) 0.9325(8) 0.075(3) Uani 1 1 d . . .
H21A H -0.2754 0.8767 0.8622 0.09 Uiso 1 1 calc R . .
H21B H -0.3312 0.8922 0.9835 0.09 Uiso 1 1 calc R . .
C22 C -0.2733(7) 1.0171(6) 0.9090(7) 0.064(2) Uani 1 1 d . . .
H22A H -0.2555 1.0514 0.9799 0.077 Uiso 1 1 calc R . .
H22B H -0.3719 1.031 0.8782 0.077 Uiso 1 1 calc R . .
C23 C -0.1635(6) 1.0508(5) 0.8234(5) 0.0432(17) Uani 1 1 d . . .
H23 H -0.1548 1.1196 0.8287 0.052 Uiso 1 1 calc R . .
C24 C 0.2386(11) 0.7779(6) 0.9237(7) 0.072(2) Uani 1 1 d . . .
C25 C 0.1268(12) 0.7124(8) 0.9026(10) 0.094(3) Uani 1 1 d . . .
H25 H 0.0526 0.7065 0.9511 0.113 Uiso 1 1 calc R . .
C26 C 0.1304(19) 0.6564(9) 0.8068(13) 0.133(5) Uani 1 1 d . . .
H26 H 0.058 0.6115 0.7911 0.159 Uiso 1 1 calc R . .
C27 C 0.237(2) 0.6659(11) 0.7357(13) 0.144(6) Uani 1 1 d . . .
H27 H 0.2347 0.6288 0.6706 0.173 Uiso 1 1 calc R . .
C28 C 0.3507(16) 0.7301(12) 0.7577(11) 0.126(5) Uani 1 1 d . . .
H28 H 0.4266 0.7335 0.7104 0.151 Uiso 1 1 calc R . .
C29 C 0.3480(11) 0.7878(8) 0.8504(9) 0.096(3) Uani 1 1 d . . .
H29 H 0.4195 0.8336 0.8642 0.115 Uiso 1 1 calc R . .
C31 C 0.1015(9) 1.3013(6) 0.5663(8) 0.069(2) Uani 1 1 d . . .
C32 C 0.0987(9) 1.3594(7) 0.6606(9) 0.083(3) Uani 1 1 d . . .
H32 H 0.0131 1.3654 0.6968 0.1 Uiso 1 1 calc R . .
C33 C 0.2239(16) 1.4092(8) 0.7021(10) 0.113(4) Uani 1 1 d . . .
H33 H 0.2223 1.4468 0.7666 0.136 Uiso 1 1 calc R . .
C34 C 0.3467(15) 1.4019(10) 0.6470(16) 0.133(6) Uani 1 1 d . . .
H34 H 0.4287 1.436 0.6738 0.159 Uiso 1 1 calc R . .
C35 C 0.3540(12) 1.3470(10) 0.5548(14) 0.117(5) Uani 1 1 d . . .
H35 H 0.4401 1.3431 0.519 0.141 Uiso 1 1 calc R . .
C36 C 0.2303(10) 1.2953(7) 0.5128(9) 0.092(3) Uani 1 1 d . . .
H36 H 0.2349 1.2571 0.4492 0.11 Uiso 1 1 calc R . .
C81 C -0.4588(7) 1.1172(6) 0.6710(7) 0.065(2) Uani 1 1 d . . .
H81A H -0.5061 1.1659 0.6235 0.079 Uiso 1 1 calc R . .
H81B H -0.4455 1.1414 0.7481 0.079 Uiso 1 1 calc R . .
C82 C -0.5588(8) 1.0297(7) 0.6693(8) 0.084(3) Uani 1 1 d . . .
H82A H -0.5699 1.0042 0.5937 0.126 Uiso 1 1 calc R . .
H82B H -0.6526 1.0475 0.6925 0.126 Uiso 1 1 calc R . .
H82C H -0.5161 0.983 0.7206 0.126 Uiso 1 1 calc R . .
O1M O 0.1786(18) 1.0533(18) 0.3204(8) 0.335(11) Uani 1 1 d D . .
H1M H 0.1332 1.069 0.3744 0.503 Uiso 1 1 calc RD . .
C1M C 0.3289(16) 1.0711(17) 0.3466(19) 0.271(13) Uani 1 1 d D . .
H1M1 H 0.3453 1.1379 0.3507 0.407 Uiso 1 1 calc R . .
H1M2 H 0.3835 1.0446 0.2884 0.407 Uiso 1 1 calc R . .
H1M3 H 0.3599 1.0429 0.4185 0.407 Uiso 1 1 calc R . .

loop_
_atom_site_aniso_label
_atom_site_aniso_U_11
_atom_site_aniso_U_22
_atom_site_aniso_U_33
_atom_site_aniso_U_23
_atom_site_aniso_U_13
_atom_site_aniso_U_12
S1 0.0636(13) 0.0646(14) 0.0661(14) 0.0216(13) -0.0065(10) 0.0076(13)
O1 0.055(3) 0.074(4) 0.077(4) 0.015(3) 0.001(3) 0.001(3)
O2 0.062(3) 0.091(5) 0.107(5) 0.022(4) -0.028(3) 0.009(3)
O3 0.088(4) 0.081(4) 0.072(4) 0.033(4) 0.012(3) 0.005(3)
O5 0.047(3) 0.082(4) 0.073(4) 0.000(3) 0.015(3) 0.004(3)
N4 0.047(3) 0.055(4) 0.057(4) 0.005(3) 0.007(3) 0.005(3)
N18 0.039(3) 0.060(4) 0.070(4) 0.020(4) -0.005(3) 0.001(3)
C2 0.059(5) 0.087(7) 0.078(6) 0.035(5) -0.005(4) 0.008(5)
C3 0.061(5) 0.069(6) 0.065(5) 0.021(5) -0.004(4) -0.011(5)
C5 0.054(4) 0.061(5) 0.045(4) 0.005(4) -0.001(4) 0.004(4)
C6 0.048(4) 0.041(4) 0.062(5) -0.011(4) 0.001(4) -0.004(4)
C7 0.036(4) 0.048(4) 0.060(5) -0.007(4) 0.000(3) -0.006(3)
C8 0.041(4) 0.056(5) 0.054(4) 0.000(4) 0.004(3) 0.002(4)
C9 0.055(4) 0.052(5) 0.049(4) 0.000(4) -0.009(4) 0.013(4)
C10 0.039(4) 0.047(5) 0.065(5) -0.007(4) 0.001(3) -0.002(3)
C11 0.044(4) 0.050(5) 0.051(4) 0.001(4) -0.002(3) -0.004(4)
C12 0.048(4) 0.043(5) 0.050(4) -0.004(4) 0.005(3) -0.002(4)
C13 0.052(4) 0.058(6) 0.053(4) -0.001(4) 0.004(3) 0.002(4)
C14 0.057(5) 0.053(5) 0.069(5) 0.005(4) 0.000(4) -0.012(4)
C15 0.050(4) 0.075(7) 0.074(5) -0.014(5) -0.001(4) -0.015(5)
C16 0.047(4) 0.072(6) 0.067(5) -0.002(5) -0.007(4) 0.000(4)
C17 0.052(4) 0.051(5) 0.059(5) 0.000(4) 0.000(4) -0.003(4)
C19 0.051(4) 0.048(5) 0.071(5) 0.018(4) -0.001(4) -0.003(4)
C20 0.051(5) 0.068(6) 0.085(6) 0.031(5) -0.005(4) -0.005(4)
C21 0.051(5) 0.079(6) 0.094(7) 0.033(5) 0.005(4) -0.009(5)
C22 0.045(4) 0.086(6) 0.062(5) 0.012(5) 0.001(4) 0.005(4)
C23 0.037(3) 0.039(4) 0.053(4) -0.008(3) 0.001(3) -0.003(3)
C24 0.084(6) 0.060(6) 0.070(6) 0.012(5) -0.002(5) 0.011(5)
C25 0.109(8) 0.078(8) 0.092(8) 0.005(6) -0.005(6) 0.015(7)
C26 0.199(15) 0.088(10) 0.106(11) 0.000(9) -0.016(10) 0.030(10)
C27 0.222(19) 0.111(12) 0.090(10) -0.009(9) -0.034(11) 0.056(13)
C28 0.148(12) 0.154(14) 0.076(8) 0.002(9) 0.011(8) 0.046(10)
C29 0.101(8) 0.096(8) 0.090(8) 0.017(7) 0.002(6) 0.036(6)
C31 0.064(5) 0.050(5) 0.092(7) 0.031(5) -0.003(5) 0.001(5)
C32 0.074(6) 0.067(6) 0.104(7) 0.020(6) -0.018(5) -0.018(6)
C33 0.151(11) 0.070(7) 0.114(10) 0.010(7) -0.020(9) -0.023(9)
C34 0.090(9) 0.091(11) 0.211(18) 0.060(11) -0.019(11) -0.022(9)
C35 0.069(7) 0.081(9) 0.205(15) 0.055(10) 0.022(8) 0.006(8)
C36 0.071(6) 0.075(7) 0.130(9) 0.043(7) 0.010(6) 0.003(6)
C81 0.053(4) 0.071(6) 0.072(5) 0.021(5) 0.005(4) 0.011(4)
C82 0.049(5) 0.109(8) 0.092(6) 0.014(6) -0.001(4) -0.014(5)
O1M 0.305(19) 0.49(3) 0.207(13) -0.023(19) 0.021(14) 0.02(2)
C1M 0.132(13) 0.30(3) 0.39(3) 0.04(3) 0.132(18) 0.043(18)

loop_
_atom_type_symbol
_atom_type_description
_atom_type_scat_dispersion_real
_atom_type_scat_dispersion_imag
_atom_type_scat_source
C C 0.0033 0.0016 'International Tables Vol C Tables 4.2.6.8 and 6.1.1.4'
H H 0 0 'International Tables Vol C Tables 4.2.6.8 and 6.1.1.4'
N N 0.0061 0.0033 'International Tables Vol C Tables 4.2.6.8 and 6.1.1.4'
O O 0.0106 0.006 'International Tables Vol C Tables 4.2.6.8 and 6.1.1.4'
S S 0.1246 0.1234 'International Tables Vol C Tables 4.2.6.8 and 6.1.1.4'

loop_
_geom_angle_atom_site_label_1
_geom_angle_atom_site_label_2
_geom_angle_atom_site_label_3
_geom_angle
_geom_angle_site_symmetry_1
_geom_angle_site_symmetry_3
_geom_angle_publ_flag
O2 S1 O3 118.8(4) . . ?
O2 S1 N18 105.8(3) . . ?
O3 S1 N18 107.0(3) . . ?
O2 S1 C24 110.2(4) . . ?
O3 S1 C24 108.4(4) . . ?
N18 S1 C24 105.8(4) . . ?
C9 O1 C2 104.2(5) . . ?
C5 N4 C9 125.7(6) . . ?
C5 N4 C3 120.6(6) . . ?
C9 N4 C3 109.4(6) . . ?
C17 N18 C19 106.1(6) . . ?
C17 N18 S1 127.3(5) . . ?
C19 N18 S1 121.0(5) . . ?
O1 C2 C3 105.0(7) . . ?
O1 C2 H2A 110.7 . . ?
C3 C2 H2A 110.7 . . ?
O1 C2 H2B 110.7 . . ?
C3 C2 H2B 110.7 . . ?
H2A C2 H2B 108.8 . . ?
N4 C3 C31 113.4(6) . . ?
N4 C3 C2 100.5(6) . . ?
C31 C3 C2 113.8(7) . . ?
N4 C3 H3 109.6 . . ?
C31 C3 H3 109.6 . . ?
C2 C3 H3 109.6 . . ?
O5 C5 N4 121.5(7) . . ?
O5 C5 C6 120.3(7) . . ?
N4 C5 C6 118.1(6) . . ?
C5 C6 C10 114.9(6) . . ?
C5 C6 C7 115.5(6) . . ?
C10 C6 C7 102.6(5) . . ?
C5 C6 H6 107.8 . . ?
C10 C6 H6 107.8 . . ?
C7 C6 H6 107.8 . . ?
C8 C7 C23 118.9(6) . . ?
C8 C7 C6 109.4(6) . . ?
C23 C7 C6 104.4(5) . . ?
C8 C7 H7 107.9 . . ?
C23 C7 H7 107.9 . . ?
C6 C7 H7 107.9 . . ?
C9 C8 C7 109.5(5) . . ?
C9 C8 C81 109.4(6) . . ?
C7 C8 C81 114.7(6) . . ?
C9 C8 H8 107.7 . . ?
C7 C8 H8 107.7 . . ?
C81 C8 H8 107.7 . . ?
O1 C9 N4 102.2(5) . . ?
O1 C9 C8 110.4(6) . . ?
N4 C9 C8 112.3(6) . . ?
O1 C9 H9 110.5 . . ?
N4 C9 H9 110.5 . . ?
C8 C9 H9 110.5 . . ?
C6 C10 C11 106.2(5) . . ?
C6 C10 H10A 110.5 . . ?
C11 C10 H10A 110.5 . . ?
C6 C10 H10B 110.5 . . ?
C11 C10 H10B 110.5 . . ?
H10A C10 H10B 108.7 . . ?
C19 C11 C12 100.1(5) . . ?
C19 C11 C10 111.7(6) . . ?
C12 C11 C10 109.2(5) . . ?
C19 C11 C23 114.1(5) . . ?
C12 C11 C23 118.3(6) . . ?
C10 C11 C23 103.7(5) . . ?
C17 C12 C13 119.2(7) . . ?
C17 C12 C11 109.7(6) . . ?
C13 C12 C11 130.9(7) . . ?
C14 C13 C12 118.8(7) . . ?
C14 C13 H13 120.6 . . ?
C12 C13 H13 120.6 . . ?
C15 C14 C13 121.4(8) . . ?
C15 C14 H14 119.3 . . ?
C13 C14 H14 119.3 . . ?
C14 C15 C16 120.8(8) . . ?
C14 C15 H15 119.6 . . ?
C16 C15 H15 119.6 . . ?
C15 C16 C17 117.6(8) . . ?
C15 C16 H16 121.2 . . ?
C17 C16 H16 121.2 . . ?
C12 C17 C16 122.1(7) . . ?
C12 C17 N18 110.3(6) . . ?
C16 C17 N18 127.5(7) . . ?
C20 C19 N18 126.3(7) . . ?
C20 C19 C11 125.3(7) . . ?
N18 C19 C11 108.4(6) . . ?
C19 C20 C21 118.4(7) . . ?
C19 C20 H20 120.8 . . ?
C21 C20 H20 120.8 . . ?
C22 C21 C20 107.5(6) . . ?
C22 C21 H21A 110.2 . . ?
C20 C21 H21A 110.2 . . ?
C22 C21 H21B 110.2 . . ?
C20 C21 H21B 110.2 . . ?
H21A C21 H21B 108.5 . . ?
C21 C22 C23 111.7(6) . . ?
C21 C22 H22A 109.3 . . ?
C23 C22 H22A 109.3 . . ?
C21 C22 H22B 109.3 . . ?
C23 C22 H22B 109.3 . . ?
H22A C22 H22B 107.9 . . ?
C7 C23 C22 111.1(6) . . ?
C7 C23 C11 108.1(5) . . ?
C22 C23 C11 111.9(6) . . ?
C7 C23 H23 108.6 . . ?
C22 C23 H23 108.6 . . ?
C11 C23 H23 108.6 . . ?
C29 C24 C25 121.3(10) . . ?
C29 C24 S1 120.4(9) . . ?
C25 C24 S1 118.4(8) . . ?
C26 C25 C24 117.5(11) . . ?
C26 C25 H25 121.3 . . ?
C24 C25 H25 121.3 . . ?
C27 C26 C25 121.2(16) . . ?
C27 C26 H26 119.4 . . ?
C25 C26 H26 119.4 . . ?
C26 C27 C28 121.5(16) . . ?
C26 C27 H27 119.2 . . ?
C28 C27 H27 119.2 . . ?
C29 C28 C27 118.5(14) . . ?
C29 C28 H28 120.8 . . ?
C27 C28 H28 120.8 . . ?
C28 C29 C24 119.9(12) . . ?
C28 C29 H29 120 . . ?
C24 C29 H29 120 . . ?
C32 C31 C36 118.2(9) . . ?
C32 C31 C3 122.6(8) . . ?
C36 C31 C3 119.1(9) . . ?
C31 C32 C33 120.7(10) . . ?
C31 C32 H32 119.7 . . ?
C33 C32 H32 119.7 . . ?
C34 C33 C32 119.2(13) . . ?
C34 C33 H33 120.4 . . ?
C32 C33 H33 120.4 . . ?
C35 C34 C33 122.1(14) . . ?
C35 C34 H34 118.9 . . ?
C33 C34 H34 118.9 . . ?
C34 C35 C36 119.6(12) . . ?
C34 C35 H35 120.2 . . ?
C36 C35 H35 120.2 . . ?
C31 C36 C35 120.2(11) . . ?
C31 C36 H36 119.9 . . ?
C35 C36 H36 119.9 . . ?
C8 C81 C82 112.8(7) . . ?
C8 C81 H81A 109 . . ?
C82 C81 H81A 109 . . ?
C8 C81 H81B 109 . . ?
C82 C81 H81B 109 . . ?
H81A C81 H81B 107.8 . . ?
C81 C82 H82A 109.5 . . ?
C81 C82 H82B 109.5 . . ?
H82A C82 H82B 109.5 . . ?
C81 C82 H82C 109.5 . . ?
H82A C82 H82C 109.5 . . ?
H82B C82 H82C 109.5 . . ?
C1M O1M H1M 109.5 . . ?
O1M C1M H1M1 109.5 . . ?
O1M C1M H1M2 109.5 . . ?
H1M1 C1M H1M2 109.5 . . ?
O1M C1M H1M3 109.5 . . ?
H1M1 C1M H1M3 109.5 . . ?
H1M2 C1M H1M3 109.5 . . ?

loop_
_geom_bond_atom_site_label_1
_geom_bond_atom_site_label_2
_geom_bond_distance
_geom_bond_site_symmetry_2
_geom_bond_publ_flag
S1 O2 1.433(6) . ?
S1 O3 1.435(5) . ?
S1 N18 1.637(6) . ?
S1 C24 1.735(9) . ?
O1 C9 1.419(8) . ?
O1 C2 1.430(9) . ?
O5 C5 1.232(7) . ?
N4 C5 1.356(9) . ?
N4 C9 1.474(8) . ?
N4 C3 1.475(9) . ?
N18 C17 1.422(9) . ?
N18 C19 1.453(9) . ?
C2 C3 1.534(10) . ?
C2 H2A 0.97 . ?
C2 H2B 0.97 . ?
C3 C31 1.505(11) . ?
C3 H3 0.98 . ?
C5 C6 1.515(10) . ?
C6 C10 1.546(9) . ?
C6 C7 1.548(9) . ?
C6 H6 0.98 . ?
C7 C8 1.526(9) . ?
C7 C23 1.540(9) . ?
C7 H7 0.98 . ?
C8 C9 1.511(10) . ?
C8 C81 1.537(8) . ?
C8 H8 0.98 . ?
C9 H9 0.98 . ?
C10 C11 1.554(9) . ?
C10 H10A 0.97 . ?
C10 H10B 0.97 . ?
C11 C19 1.501(9) . ?
C11 C12 1.514(9) . ?
C11 C23 1.569(9) . ?
C12 C17 1.380(9) . ?
C12 C13 1.382(10) . ?
C13 C14 1.379(9) . ?
C13 H13 0.93 . ?
C14 C15 1.371(10) . ?
C14 H14 0.93 . ?
C15 C16 1.372(11) . ?
C15 H15 0.93 . ?
C16 C17 1.389(10) . ?
C16 H16 0.93 . ?
C19 C20 1.295(9) . ?
C20 C21 1.542(9) . ?
C20 H20 0.93 . ?
C21 C22 1.520(12) . ?
C21 H21A 0.97 . ?
C21 H21B 0.97 . ?
C22 C23 1.561(9) . ?
C22 H22A 0.97 . ?
C22 H22B 0.97 . ?
C23 H23 0.98 . ?
C24 C29 1.386(12) . ?
C24 C25 1.394(13) . ?
C25 C26 1.384(15) . ?
C25 H25 0.93 . ?
C26 C27 1.348(18) . ?
C26 H26 0.93 . ?
C27 C28 1.396(18) . ?
C27 H27 0.93 . ?
C28 C29 1.368(15) . ?
C28 H28 0.93 . ?
C29 H29 0.93 . ?
C31 C32 1.386(12) . ?
C31 C36 1.390(11) . ?
C32 C33 1.406(13) . ?
C32 H32 0.93 . ?
C33 C34 1.353(16) . ?
C33 H33 0.93 . ?
C34 C35 1.343(17) . ?
C34 H34 0.93 . ?
C35 C36 1.411(15) . ?
C35 H35 0.93 . ?
C36 H36 0.93 . ?
C81 C82 1.545(11) . ?
C81 H81A 0.97 . ?
C81 H81B 0.97 . ?
C82 H82A 0.96 . ?
C82 H82B 0.96 . ?
C82 H82C 0.96 . ?
O1M C1M 1.416(5) . ?
O1M H1M 0.82 . ?
C1M H1M1 0.96 . ?
C1M H1M2 0.96 . ?
C1M H1M3 0.96 . ?

loop_
_geom_hbond_atom_site_label_D
_geom_hbond_atom_site_label_H
_geom_hbond_atom_site_label_A
_geom_hbond_distance_DH
_geom_hbond_distance_HA
_geom_hbond_distance_DA
_geom_hbond_angle_DHA
_geom_hbond_site_symmetry_A
O1M H1M O5 0.82 2.02 2.773(9) 151.6 .

loop_
_geom_torsion_atom_site_label_1
_geom_torsion_atom_site_label_2
_geom_torsion_atom_site_label_3
_geom_torsion_atom_site_label_4
_geom_torsion
_geom_torsion_site_symmetry_1
_geom_torsion_site_symmetry_2
_geom_torsion_site_symmetry_3
_geom_torsion_site_symmetry_4
_geom_torsion_publ_flag
O2 S1 N18 C17 25.5(7) . . . . ?
O3 S1 N18 C17 153.2(6) . . . . ?
C24 S1 N18 C17 -91.4(7) . . . . ?
O2 S1 N18 C19 175.4(6) . . . . ?
O3 S1 N18 C19 -57.0(7) . . . . ?
C24 S1 N18 C19 58.4(7) . . . . ?
C9 O1 C2 C3 42.1(8) . . . . ?
C5 N4 C3 C31 -81.6(9) . . . . ?
C9 N4 C3 C31 120.3(7) . . . . ?
C5 N4 C3 C2 156.6(7) . . . . ?
C9 N4 C3 C2 -1.5(8) . . . . ?
O1 C2 C3 N4 -24.0(8) . . . . ?
O1 C2 C3 C31 -145.6(7) . . . . ?
C9 N4 C5 O5 167.7(6) . . . . ?
C3 N4 C5 O5 13.5(10) . . . . ?
C9 N4 C5 C6 -11.8(10) . . . . ?
C3 N4 C5 C6 -166.0(6) . . . . ?
O5 C5 C6 C10 58.3(9) . . . . ?
N4 C5 C6 C10 -122.1(7) . . . . ?
O5 C5 C6 C7 177.4(6) . . . . ?
N4 C5 C6 C7 -3.0(9) . . . . ?
C5 C6 C7 C8 39.2(8) . . . . ?
C10 C6 C7 C8 164.9(5) . . . . ?
C5 C6 C7 C23 -89.1(7) . . . . ?
C10 C6 C7 C23 36.6(7) . . . . ?
C23 C7 C8 C9 57.7(8) . . . . ?
C6 C7 C8 C9 -62.0(7) . . . . ?
C23 C7 C8 C81 -65.7(8) . . . . ?
C6 C7 C8 C81 174.6(6) . . . . ?
C2 O1 C9 N4 -41.7(7) . . . . ?
C2 O1 C9 C8 -161.4(6) . . . . ?
C5 N4 C9 O1 -130.3(7) . . . . ?
C3 N4 C9 O1 26.3(8) . . . . ?
C5 N4 C9 C8 -11.9(9) . . . . ?
C3 N4 C9 C8 144.7(6) . . . . ?
C7 C8 C9 O1 162.3(5) . . . . ?
C81 C8 C9 O1 -71.2(7) . . . . ?
C7 C8 C9 N4 48.9(7) . . . . ?
C81 C8 C9 N4 175.4(6) . . . . ?
C5 C6 C10 C11 88.0(7) . . . . ?
C7 C6 C10 C11 -38.1(6) . . . . ?
C6 C10 C11 C19 147.4(6) . . . . ?
C6 C10 C11 C12 -102.8(6) . . . . ?
C6 C10 C11 C23 24.1(7) . . . . ?
C19 C11 C12 C17 19.6(7) . . . . ?
C10 C11 C12 C17 -97.7(7) . . . . ?
C23 C11 C12 C17 144.1(6) . . . . ?
C19 C11 C12 C13 -164.8(7) . . . . ?
C10 C11 C12 C13 77.8(9) . . . . ?
C23 C11 C12 C13 -40.3(10) . . . . ?
C17 C12 C13 C14 1.8(10) . . . . ?
C11 C12 C13 C14 -173.4(7) . . . . ?
C12 C13 C14 C15 -0.9(11) . . . . ?
C13 C14 C15 C16 0.0(12) . . . . ?
C14 C15 C16 C17 0.0(11) . . . . ?
C13 C12 C17 C16 -1.9(11) . . . . ?
C11 C12 C17 C16 174.2(7) . . . . ?
C13 C12 C17 N18 174.7(6) . . . . ?
C11 C12 C17 N18 -9.1(8) . . . . ?
C15 C16 C17 C12 1.0(11) . . . . ?
C15 C16 C17 N18 -175.0(7) . . . . ?
C19 N18 C17 C12 -6.2(8) . . . . ?
S1 N18 C17 C12 147.2(6) . . . . ?
C19 N18 C17 C16 170.2(8) . . . . ?
S1 N18 C17 C16 -36.4(11) . . . . ?
C17 N18 C19 C20 -158.5(8) . . . . ?
S1 N18 C19 C20 46.1(11) . . . . ?
C17 N18 C19 C11 19.2(8) . . . . ?
S1 N18 C19 C11 -136.2(5) . . . . ?
C12 C11 C19 C20 154.5(8) . . . . ?
C10 C11 C19 C20 -90.0(9) . . . . ?
C23 C11 C19 C20 27.2(11) . . . . ?
C12 C11 C19 N18 -23.2(7) . . . . ?
C10 C11 C19 N18 92.3(7) . . . . ?
C23 C11 C19 N18 -150.5(6) . . . . ?
N18 C19 C20 C21 170.4(8) . . . . ?
C11 C19 C20 C21 -6.9(13) . . . . ?
C19 C20 C21 C22 -38.1(11) . . . . ?
C20 C21 C22 C23 62.1(9) . . . . ?
C8 C7 C23 C22 92.3(7) . . . . ?
C6 C7 C23 C22 -145.4(6) . . . . ?
C8 C7 C23 C11 -144.6(6) . . . . ?
C6 C7 C23 C11 -22.3(7) . . . . ?
C21 C22 C23 C7 77.9(8) . . . . ?
C21 C22 C23 C11 -43.0(8) . . . . ?
C19 C11 C23 C7 -122.7(6) . . . . ?
C12 C11 C23 C7 120.0(6) . . . . ?
C10 C11 C23 C7 -0.9(7) . . . . ?
C19 C11 C23 C22 -0.1(8) . . . . ?
C12 C11 C23 C22 -117.4(7) . . . . ?
C10 C11 C23 C22 121.6(6) . . . . ?
O2 S1 C24 C29 -27.4(8) . . . . ?
O3 S1 C24 C29 -159.0(7) . . . . ?
N18 S1 C24 C29 86.5(7) . . . . ?
O2 S1 C24 C25 153.1(7) . . . . ?
O3 S1 C24 C25 21.5(8) . . . . ?
N18 S1 C24 C25 -93.0(7) . . . . ?
C29 C24 C25 C26 1.1(13) . . . . ?
S1 C24 C25 C26 -179.4(8) . . . . ?
C24 C25 C26 C27 -0.9(17) . . . . ?
C25 C26 C27 C28 2(2) . . . . ?
C26 C27 C28 C29 -4(2) . . . . ?
C27 C28 C29 C24 3.8(16) . . . . ?
C25 C24 C29 C28 -2.6(14) . . . . ?
S1 C24 C29 C28 177.9(8) . . . . ?
N4 C3 C31 C32 -70.5(10) . . . . ?
C2 C3 C31 C32 43.6(10) . . . . ?
N4 C3 C31 C36 112.4(8) . . . . ?
C2 C3 C31 C36 -133.5(8) . . . . ?
C36 C31 C32 C33 -1.3(13) . . . . ?
C3 C31 C32 C33 -178.4(8) . . . . ?
C31 C32 C33 C34 1.8(15) . . . . ?
C32 C33 C34 C35 -1.3(19) . . . . ?
C33 C34 C35 C36 0(2) . . . . ?
C32 C31 C36 C35 0.4(13) . . . . ?
C3 C31 C36 C35 177.6(8) . . . . ?
C34 C35 C36 C31 0.1(17) . . . . ?
C9 C8 C81 C82 174.0(6) . . . . ?
C7 C8 C81 C82 -62.5(8) . . . . ?

loop_
_cod_related_entry_id
_cod_related_entry_database
_cod_related_entry_code
1 ChemSpider 30659120
